data_4313351
loop_
_publ_author_name
'Evgeny V. Dikarev'
'Marina A. Petrukhina'
'Xiaojie Li'
'Eric Block'

_publ_section_title
;
 Small Organoselenium Molecules. 1. Dimethyl Selenoxide: Structure,
 Complexation, and Gas-Phase Transformation
;
_journal_name_full 'Inorganic Chemistry'
_journal_page_first 1966
_journal_page_last 1972
_journal_paper_doi 10.1021/ic020556i
_journal_volume 42
_journal_year 2003
_chemical_formula_moiety
;
  [Rh2 (O2 C2 F3)4 (Se (C H3)2)]
;
_chemical_formula_sum 'C10 H6 F12 O8 Rh2 Se'
_chemical_formula_weight 766.93
_chemical_melting_point ?
_chemical_name_systematic
;
  Catena-{tetrakis(trifluoroacetato)dirhodium(II,II)-
  -(\m2-dimethylselenide)}
;
_space_group_IT_number 14
_symmetry_cell_setting monoclinic
_symmetry_space_group_name_Hall '-P 2ybc'
_symmetry_space_group_name_H-M 'P 1 21/c 1'
_atom_sites_solution_hydrogens geom
_atom_sites_solution_primary direct
_atom_sites_solution_secondary difmap
_audit_creation_method SHELXL-97
_cell_angle_alpha 90.00
_cell_angle_beta 91.09(2)
_cell_angle_gamma 90.00
_cell_formula_units_Z 4
_cell_length_a 13.736(5)
_cell_length_b 8.522(5)
_cell_length_c 18.085(2)
_cell_measurement_reflns_used 238
_cell_measurement_temperature 213(2)
_cell_measurement_theta_max 20.8
_cell_measurement_theta_min 6.5
_cell_volume 2116.6(15)
_computing_cell_refinement 'MADNES (Enraf-Nonius, 1989)'
_computing_data_collection 'MADNES (Enraf-Nonius, 1989)'
_computing_data_reduction 'PROCOR (Kabsch, 1988)'
_computing_molecular_graphics 'SHELXTL V.5 (Siemens, 1994)'
_computing_publication_material CIFTAB
_computing_structure_refinement 'SHELXL-97 (Sheldrick, 1997)'
_computing_structure_solution 'SHELXS-97 (Sheldrick, 1990)'
_diffrn_ambient_temperature 213(2)
_diffrn_measured_fraction_theta_full 0.932
_diffrn_measured_fraction_theta_max 0.932
_diffrn_measurement_device_type 'Nonius FAST area detector'
_diffrn_measurement_method 'Ellipsoid-mask fitting'
_diffrn_radiation_monochromator graphite
_diffrn_radiation_source 'fine-focus sealed tube'
_diffrn_radiation_type MoK\a
_diffrn_radiation_wavelength 0.71073
_diffrn_reflns_av_R_equivalents 0.0571
_diffrn_reflns_av_sigmaI/netI 0.0434
_diffrn_reflns_limit_h_max 14
_diffrn_reflns_limit_h_min -13
_diffrn_reflns_limit_k_max 9
_diffrn_reflns_limit_k_min -9
_diffrn_reflns_limit_l_max 19
_diffrn_reflns_limit_l_min -19
_diffrn_reflns_number 7563
_diffrn_reflns_theta_full 22.67
_diffrn_reflns_theta_max 22.67
_diffrn_reflns_theta_min 2.25
_diffrn_standards_number 'none (area detector data)'
_exptl_absorpt_coefficient_mu 3.418
_exptl_absorpt_correction_T_max 0.845
_exptl_absorpt_correction_T_min 0.490
_exptl_absorpt_correction_type 'symmetry-related measurements'
_exptl_crystal_colour red-brown
_exptl_crystal_density_diffrn 2.407
_exptl_crystal_density_meas ?
_exptl_crystal_density_method 'not measured'
_exptl_crystal_description needle-shaped
_exptl_crystal_F_000 1448
_exptl_crystal_size_max 0.30
_exptl_crystal_size_mid 0.08
_exptl_crystal_size_min 0.05
_refine_diff_density_max 1.910
_refine_diff_density_min -1.552
_refine_diff_density_rms 0.318
_refine_ls_extinction_coef noref
_refine_ls_extinction_method none
_refine_ls_goodness_of_fit_ref 1.120
_refine_ls_hydrogen_treatment mixed
_refine_ls_matrix_type full
_refine_ls_number_parameters 274
_refine_ls_number_reflns 2635
_refine_ls_number_restraints 48
_refine_ls_restrained_S_all 1.112
_refine_ls_R_factor_all 0.1045
_refine_ls_R_factor_gt 0.0950
_refine_ls_shift/su_max 0.002
_refine_ls_shift/su_mean 0.000
_refine_ls_structure_factor_coef Fsqd
_refine_ls_weighting_details 'calc w=1/[\s^2^(Fo^2^)+(0.0672P)^2^+175.9405P] where P=(Fo^2^+2Fc^2^)/3'
_refine_ls_weighting_scheme calc
_refine_ls_wR_factor_gt 0.2273
_refine_ls_wR_factor_ref 0.2350
_reflns_number_gt 2358
_reflns_number_total 2635
_reflns_threshold_expression >2sigma(I)
_cod_data_source_file ic020556i_1.cif
_cod_data_source_block '[Rh2(O2CCF3)4(SeMe2)]_(5)'
_cod_depositor_comments
;
The following automatic conversions were performed:
'_atom_site_symetry_multiplicity' tag replaced with
'_atom_site_symmetry_multiplicity'.

Automatic conversion script
Id: cif_correct_tags 1440 2010-10-19 06:21:57Z saulius 

The following automatic conversions were performed:

'_chemical_melting_point' value 'not measured' was changed to '?' -
the value is undefined or not given.

Automatic conversion script
Id: cif_fix_values 1569 2011-02-09 13:29:24Z adriana 

The following automatic conversions were performed:

'_exptl_crystal_density_meas' value 'not measured' was changed to '?'
- the value is perceived as not measured.

Automatic conversion script
Id: cif_fix_values 3008 2015-01-20 13:52:24Z robertas 
;
_cod_original_cell_volume 2117(2)
_cod_database_code 4313351

loop_
_symmetry_equiv_pos_as_xyz
'x, y, z'
'-x, y+1/2, -z+1/2'
'-x, -y, -z'
'x, -y-1/2, z-1/2'

loop_
_atom_site_label
_atom_site_type_symbol
_atom_site_fract_x
_atom_site_fract_y
_atom_site_fract_z
_atom_site_U_iso_or_equiv
_atom_site_adp_type
_atom_site_occupancy
_atom_site_symmetry_multiplicity
_atom_site_calc_flag
_atom_site_refinement_flags
_atom_site_disorder_assembly
_atom_site_disorder_group
Rh1 Rh 0.92016(11) 0.02035(18) 0.97198(8) 0.0214(5) Uani 1 1 d . . .
O1 O 0.9722(11) -0.071(2) 0.8778(8) 0.041(4) Uani 1 1 d . A .
O2 O 0.8777(11) 0.1117(19) 1.0703(8) 0.037(4) Uani 1 1 d U . .
O3 O 0.8832(12) -0.1956(19) 1.0089(9) 0.042(4) Uani 1 1 d . . .
O4 O 0.9688(11) 0.2348(19) 0.9361(9) 0.039(4) Uani 1 1 d . . .
C1 C 1.0608(19) -0.111(3) 0.8772(12) 0.039(6) Uani 1 1 d U . .
C2 C 1.1011(19) -0.167(3) 0.8020(15) 0.052(7) Uani 1 1 d D A 1
F1 F 1.133(3) -0.038(3) 0.769(2) 0.090(12) Uiso 0.60 1 d PD A 1
F2 F 1.0358(18) -0.253(3) 0.7669(13) 0.050(6) Uiso 0.60 1 d PD A 1
F3 F 1.1785(17) -0.256(4) 0.8087(14) 0.051(7) Uiso 0.60 1 d PD A 1
F1X F 1.097(3) -0.055(4) 0.7520(19) 0.052(11) Uiso 0.40 1 d PD A 2
F2X F 1.066(5) -0.306(5) 0.785(4) 0.14(3) Uiso 0.40 1 d PD A 2
F3X F 1.195(2) -0.193(7) 0.810(3) 0.10(2) Uiso 0.40 1 d PD A 2
C3 C 0.9460(19) -0.270(3) 1.0457(13) 0.039(6) Uani 1 1 d . . .
C4 C 0.9077(18) -0.433(3) 1.0796(14) 0.044(6) Uani 1 1 d U . .
F4 F 0.9798(14) -0.538(2) 1.0842(10) 0.081(5) Uiso 1 1 d . . .
F5 F 0.8397(18) -0.487(3) 1.0428(13) 0.107(7) Uiso 1 1 d . . .
F6 F 0.8840(13) -0.403(2) 1.1498(10) 0.076(5) Uiso 1 1 d . . .
Rh2 Rh 0.57936(11) 0.01685(19) 0.97235(9) 0.0218(5) Uani 1 1 d . . .
O5 O 0.5885(11) 0.2320(19) 1.0211(8) 0.036(4) Uani 1 1 d . B .
O6 O 0.5616(11) -0.205(2) 0.9271(9) 0.042(4) Uani 1 1 d . . .
O7 O 0.5102(13) 0.1062(19) 0.8815(9) 0.046(4) Uani 1 1 d . C .
O8 O 0.6373(13) -0.078(2) 1.0671(8) 0.046(4) Uani 1 1 d . . .
C5 C 0.5184(17) 0.270(3) 1.0601(12) 0.033(5) Uani 1 1 d U . .
C6 C 0.5299(17) 0.432(3) 1.1008(13) 0.039(6) Uani 1 1 d DU B 1
F7 F 0.591(2) 0.529(3) 1.0697(15) 0.053(9) Uiso 0.60 1 d PD B 1
F8 F 0.4504(17) 0.491(3) 1.1172(16) 0.052(7) Uiso 0.60 1 d PD B 1
F9 F 0.579(2) 0.396(3) 1.1676(13) 0.048(6) Uiso 0.60 1 d PD B 1
F7X F 0.561(4) 0.540(5) 1.056(2) 0.067(17) Uiso 0.40 1 d PD B 2
F8X F 0.469(4) 0.475(9) 1.147(3) 0.17(4) Uiso 0.40 1 d PD B 2
F9X F 0.615(3) 0.401(8) 1.144(3) 0.14(3) Uiso 0.40 1 d PD B 2
C7 C 0.4171(19) 0.117(3) 0.8804(13) 0.045(7) Uani 1 1 d . . .
C8 C 0.3706(19) 0.164(3) 0.8108(15) 0.054(7) Uani 1 1 d D C 1
F10 F 0.432(2) 0.235(4) 0.7661(19) 0.054(12) Uiso 0.50 1 d PD C 1
F11 F 0.296(2) 0.259(4) 0.8228(18) 0.057(10) Uiso 0.50 1 d PD C 1
F12 F 0.325(4) 0.036(6) 0.772(4) 0.19(4) Uiso 0.50 1 d PD C 1
F10X F 0.419(3) 0.275(4) 0.776(2) 0.072(16) Uiso 0.50 1 d PD C 2
F11X F 0.2771(18) 0.199(5) 0.817(2) 0.072(12) Uiso 0.50 1 d PD C 2
F12X F 0.365(3) 0.025(3) 0.7652(16) 0.051(8) Uiso 0.50 1 d PD C 2
Se1 Se 0.74894(14) 0.0632(2) 0.91462(11) 0.0237(6) Uani 1 1 d . . .
C9 C 0.745(2) -0.037(3) 0.8189(14) 0.056(7) Uani 1 1 d . . .
H9A H 0.7463 -0.1496 0.8251 0.084 Uiso 1 1 calc R . .
H9B H 0.8008 -0.0038 0.7908 0.084 Uiso 1 1 calc R . .
H9C H 0.6856 -0.0065 0.7925 0.084 Uiso 1 1 calc R . .
C10 C 0.7455(18) 0.278(3) 0.8820(16) 0.050(7) Uani 1 1 d . . .
H10A H 0.7467 0.3470 0.9247 0.075 Uiso 1 1 calc R . .
H10B H 0.6864 0.2962 0.8531 0.075 Uiso 1 1 calc R . .
H10C H 0.8017 0.2990 0.8519 0.075 Uiso 1 1 calc R . .

loop_
_atom_site_aniso_label
_atom_site_aniso_U_11
_atom_site_aniso_U_22
_atom_site_aniso_U_33
_atom_site_aniso_U_23
_atom_site_aniso_U_13
_atom_site_aniso_U_12
Rh1 0.0127(9) 0.0201(9) 0.0315(9) -0.0010(7) -0.0007(6) -0.0003(6)
O1 0.030(10) 0.060(11) 0.031(8) -0.001(8) -0.009(7) 0.009(8)
O2 0.025(7) 0.049(8) 0.037(7) -0.004(6) 0.007(6) 0.001(6)
O3 0.052(11) 0.033(9) 0.041(9) -0.003(7) -0.010(8) -0.004(8)
O4 0.025(9) 0.042(10) 0.049(10) 0.006(8) 0.002(7) -0.011(7)
C1 0.048(10) 0.039(9) 0.030(9) 0.004(7) 0.004(8) -0.001(8)
C2 0.045(17) 0.043(16) 0.069(18) 0.002(14) 0.010(13) 0.012(13)
C3 0.048(18) 0.029(13) 0.041(14) 0.011(11) 0.020(12) 0.010(12)
C4 0.038(9) 0.042(9) 0.052(10) 0.003(8) -0.012(8) -0.005(8)
Rh2 0.0122(9) 0.0223(9) 0.0309(9) 0.0029(7) 0.0006(6) -0.0007(6)
O5 0.034(10) 0.044(10) 0.032(8) -0.007(7) 0.002(7) -0.002(7)
O6 0.026(9) 0.053(11) 0.048(10) -0.010(8) 0.010(7) 0.006(8)
O7 0.058(13) 0.039(10) 0.040(10) 0.001(8) -0.015(8) 0.000(8)
O8 0.059(12) 0.050(11) 0.030(9) 0.012(8) 0.000(8) -0.007(9)
C5 0.035(9) 0.035(9) 0.027(8) 0.002(7) -0.009(7) 0.000(8)
C6 0.034(9) 0.043(9) 0.042(9) -0.011(8) 0.016(7) 0.001(8)
C7 0.038(17) 0.070(19) 0.027(13) -0.004(12) -0.010(11) 0.007(13)
C8 0.039(17) 0.065(19) 0.058(17) 0.000(15) -0.001(13) -0.008(14)
Se1 0.0123(11) 0.0282(12) 0.0305(11) 0.0028(9) -0.0006(8) -0.0005(9)
C9 0.064(19) 0.057(18) 0.048(16) -0.019(14) 0.003(13) -0.007(15)
C10 0.032(15) 0.042(15) 0.076(19) 0.027(14) 0.003(13) 0.005(12)

loop_
_atom_type_symbol
_atom_type_description
_atom_type_scat_dispersion_real
_atom_type_scat_dispersion_imag
_atom_type_scat_source
C C 0.0033 0.0016 'International Tables Vol C Tables 4.2.6.8 and 6.1.1.4'
H H 0.0000 0.0000 'International Tables Vol C Tables 4.2.6.8 and 6.1.1.4'
O O 0.0106 0.0060 'International Tables Vol C Tables 4.2.6.8 and 6.1.1.4'
F F 0.0171 0.0103 'International Tables Vol C Tables 4.2.6.8 and 6.1.1.4'
Se Se -0.0929 2.2259 'International Tables Vol C Tables 4.2.6.8 and 6.1.1.4'
Rh Rh -1.1178 0.9187 'International Tables Vol C Tables 4.2.6.8 and 6.1.1.4'

loop_
_geom_angle_atom_site_label_1
_geom_angle_atom_site_label_2
_geom_angle_atom_site_label_3
_geom_angle
_geom_angle_site_symmetry_1
_geom_angle_site_symmetry_3
_geom_angle_publ_flag
O1 Rh1 O3 91.3(7) . . y
O1 Rh1 O2 175.8(6) . . y
O3 Rh1 O2 88.9(6) . . y
O1 Rh1 O4 87.4(7) . . y
O3 Rh1 O4 175.5(7) . . y
O2 Rh1 O4 92.0(6) . . y
O1 Rh1 Rh1 88.0(4) . 3_757 y
O3 Rh1 Rh1 87.9(5) . 3_757 y
O2 Rh1 Rh1 87.8(4) . 3_757 y
O4 Rh1 Rh1 87.8(4) . 3_757 y
O1 Rh1 Se1 92.9(4) . . y
O3 Rh1 Se1 91.7(5) . . y
O2 Rh1 Se1 91.3(4) . . y
O4 Rh1 Se1 92.7(4) . . y
Rh1 Rh1 Se1 179.00(12) 3_757 . y
C1 O1 Rh1 118.0(14) . . n
C1 O2 Rh1 117.2(15) 3_757 . n
C3 O3 Rh1 117.4(16) . . n
C3 O4 Rh1 116.1(15) 3_757 . n
O2 C1 O1 129(2) 3_757 . n
O2 C1 C2 114(2) 3_757 . n
O1 C1 C2 117(2) . . n
F3 C2 F2 105(3) . . n
F3 C2 F1 104(3) . . n
F2 C2 F1 118(3) . . n
F3 C2 C1 113(2) . . n
F2 C2 C1 110(2) . . n
F1 C2 C1 106(3) . . n
O4 C3 O3 131(2) 3_757 . n
O4 C3 C4 115(2) 3_757 . n
O3 C3 C4 114(2) . . n
F5 C4 F4 110(2) . . n
F5 C4 F6 113(2) . . n
F4 C4 F6 105(2) . . n
F5 C4 C3 112(2) . . n
F4 C4 C3 111(2) . . n
F6 C4 C3 106(2) . . n
O7 Rh2 O5 92.1(6) . . y
O7 Rh2 O8 175.0(7) . . y
O5 Rh2 O8 88.5(6) . . y
O7 Rh2 O6 88.5(7) . . y
O5 Rh2 O6 176.0(6) . . y
O8 Rh2 O6 90.7(7) . . y
O7 Rh2 Rh2 88.1(5) . 3_657 y
O5 Rh2 Rh2 88.7(4) . 3_657 y
O8 Rh2 Rh2 86.9(5) . 3_657 y
O6 Rh2 Rh2 87.4(4) . 3_657 y
O7 Rh2 Se1 91.6(5) . . y
O5 Rh2 Se1 89.4(4) . . y
O8 Rh2 Se1 93.4(5) . . y
O6 Rh2 Se1 94.6(4) . . y
Rh2 Rh2 Se1 177.97(12) 3_657 . y
C5 O5 Rh2 115.9(14) . . n
C5 O6 Rh2 115.3(14) 3_657 . n
C7 O7 Rh2 119.5(15) . . n
C7 O8 Rh2 120.5(16) 3_657 . n
O5 C5 O6 133(2) . 3_657 n
O5 C5 C6 115(2) . . n
O6 C5 C6 113(2) 3_657 . n
F8 C6 F7 115(3) . . n
F8 C6 F9 107(2) . . n
F7 C6 F9 102(2) . . n
F8 C6 C5 113(2) . . n
F7 C6 C5 115(2) . . n
F9 C6 C5 105(2) . . n
O8 C7 O7 125(2) 3_657 . n
O8 C7 C8 118(2) 3_657 . n
O7 C7 C8 117(2) . . n
F10 C8 F11 109(3) . . n
F10 C8 F12 110(3) . . n
F11 C8 F12 102(3) . . n
F10 C8 C7 112(3) . . n
F11 C8 C7 111(3) . . n
F12 C8 C7 113(4) . . n
C10 Se1 C9 98.3(13) . . n
C10 Se1 Rh1 106.0(8) . . n
C9 Se1 Rh1 108.0(9) . . n
C10 Se1 Rh2 104.5(8) . . n
C9 Se1 Rh2 106.4(9) . . n
Rh1 Se1 Rh2 129.34(10) . . n

loop_
_geom_bond_atom_site_label_1
_geom_bond_atom_site_label_2
_geom_bond_distance
_geom_bond_site_symmetry_2
_geom_bond_publ_flag
Rh1 O1 2.016(15) . y
Rh1 O3 2.026(16) . y
Rh1 O2 2.036(15) . y
Rh1 O4 2.055(15) . y
Rh1 Rh1 2.423(3) 3_757 y
Rh1 Se1 2.579(3) . y
O1 C1 1.26(3) . n
O2 C1 1.26(3) 3_757 n
O3 C3 1.25(3) . n
O4 C3 1.25(3) 3_757 n
C1 O2 1.26(3) 3_757 n
C1 C2 1.55(4) . n
C2 F3 1.31(3) . n
C2 F2 1.31(3) . n
C2 F1 1.33(3) . n
C3 O4 1.25(3) 3_757 n
C3 C4 1.61(3) . n
C4 F5 1.23(3) . n
C4 F4 1.33(3) . n
C4 F6 1.34(3) . n
Rh2 O7 2.030(15) . y
Rh2 O5 2.037(16) . y
Rh2 O8 2.042(15) . y
Rh2 O6 2.072(17) . y
Rh2 Rh2 2.433(3) 3_657 y
Rh2 Se1 2.601(3) . y
O5 C5 1.25(3) . n
O6 C5 1.26(3) 3_657 n
O7 C7 1.28(3) . n
O8 C7 1.26(3) 3_657 n
C5 O6 1.26(3) 3_657 n
C5 C6 1.57(3) . n
C6 F8 1.24(3) . n
C6 F7 1.31(3) . n
C6 F9 1.40(3) . n
C7 O8 1.26(3) 3_657 n
C7 C8 1.46(4) . n
C8 F10 1.33(3) . n
C8 F11 1.33(3) . n
C8 F12 1.43(4) . n
Se1 C10 1.92(2) . n
Se1 C9 1.93(2) . n
